data_4116109
loop_
_publ_author_name
'Takaya Matsumoto'
'Douglas J. Taube'
'Roy A. Periana'
'Henry Taube'
'Hajime Yoshida'

_publ_section_title
;
 Anti-Markovnikov Olefin Arylation Catalyzed by an Iridium Complex
;
_journal_name_full 'Journal of the American Chemical Society'
_journal_page_first 7414
_journal_page_last 7415
_journal_paper_doi 10.1021/ja0009830
_journal_volume 122
_journal_year 2000
_chemical_formula_sum 'C30 H42 Ir2 O12'
_chemical_formula_weight 979.09
_space_group_IT_number 2
_symmetry_cell_setting triclinic
_symmetry_Int_Tables_number 2
_symmetry_space_group_name_Hall '-P 1'
_symmetry_space_group_name_H-M 'P -1'
_audit_creation_date 'Mon Mar 14 16:21:41 2000'
_audit_creation_method 'from TEXRAY.INF file'
_cell_angle_alpha 93.20(2)
_cell_angle_beta 96.77(2)
_cell_angle_gamma 98.74(1)
_cell_formula_units_Z 1
_cell_length_a 8.394(1)
_cell_length_b 14.177(2)
_cell_length_c 8.089(2)
_cell_measurement_reflns_used 25
_cell_measurement_temperature 296.2
_cell_measurement_theta_max 15.0
_cell_measurement_theta_min 14.8
_cell_volume 942.1(3)
_computing_cell_refinement 'Rigaku/AFC Diffractometer Control'
_computing_data_collection 'Rigaku/AFC Diffractometer Control'
_computing_data_reduction teXsan
_computing_publication_material teXsan
_computing_structure_refinement teXsan
_computing_structure_solution 'DIRDIF92 (PATTY)'
_diffrn_ambient_temperature 296.2
_diffrn_measurement_device_type 'Rigaku AFC7R'
_diffrn_measurement_method \w-2\q
_diffrn_orient_matrix_UB_11 0.11967
_diffrn_orient_matrix_UB_12 0.02250
_diffrn_orient_matrix_UB_13 0.00791
_diffrn_orient_matrix_UB_21 -0.01810
_diffrn_orient_matrix_UB_22 0.06757
_diffrn_orient_matrix_UB_23 0.02022
_diffrn_orient_matrix_UB_31 0.01108
_diffrn_orient_matrix_UB_32 -0.00711
_diffrn_orient_matrix_UB_33 0.12294
_diffrn_radiation_detector 'scintillation counter'
_diffrn_radiation_monochromator graphite
_diffrn_radiation_source 'Rigaku rotating anode'
_diffrn_radiation_type 'Mo K\a'
_diffrn_radiation_wavelength 0.7107
_diffrn_reflns_av_R_equivalents 0.022
_diffrn_reflns_av_sigmaI/netI 0.071
_diffrn_reflns_limit_h_max 10
_diffrn_reflns_limit_h_min 0
_diffrn_reflns_limit_k_max 18
_diffrn_reflns_limit_k_min -18
_diffrn_reflns_limit_l_max 10
_diffrn_reflns_limit_l_min -10
_diffrn_reflns_number 4612
_diffrn_reflns_reduction_process 'Lp corrections applied'
_diffrn_reflns_theta_max 27.47
_diffrn_reflns_theta_min 2.54
_diffrn_standards_decay_% -4.95
_diffrn_standards_interval_count 150
_diffrn_standards_number 3
_exptl_absorpt_coefficient_mu 7.127
_exptl_absorpt_correction_T_max 0.998
_exptl_absorpt_correction_T_min 0.599
_exptl_absorpt_correction_type psi-scan
_exptl_absorpt_process_details '(North, Phillips & Mathews, 1968)'
_exptl_crystal_colour yellow
_exptl_crystal_density_diffrn 1.726
_exptl_crystal_description prismatic
_exptl_crystal_F_000 472.00
_exptl_crystal_size_max 0.100
_exptl_crystal_size_mid 0.100
_exptl_crystal_size_min 0.020
_refine_diff_density_max 0.67
_refine_diff_density_min -0.83
_refine_ls_extinction_method none
_refine_ls_goodness_of_fit_ref 0.741
_refine_ls_hydrogen_treatment noref
_refine_ls_matrix_type full
_refine_ls_number_constraints 0
_refine_ls_number_parameters 235
_refine_ls_number_reflns 4086
_refine_ls_number_restraints 0
_refine_ls_R_factor_all 0.0349
_refine_ls_R_factor_gt 0.0349
_refine_ls_shift/su_max 0.0310
_refine_ls_shift/su_mean 0.0010
_refine_ls_structure_factor_coef F
_refine_ls_weighting_scheme unit
_refine_ls_wR_factor_gt 0.0375
_refine_ls_wR_factor_ref 0.0375
_reflns_number_gt 4086
_reflns_number_total 4315
_reflns_threshold_expression >2.0sigma(I)
_cod_data_source_file ja0009830.cif
_cod_data_source_block JA0009830-14-66
_cod_original_sg_symbol_H-M 'P -1 '
_cod_original_formula_sum 'C30 H42 Ir2 O12 '
_cod_database_code 4116109

loop_
_symmetry_equiv_pos_as_xyz
x,y,z
-x,-y,-z

loop_
_atom_site_label
_atom_site_type_symbol
_atom_site_fract_x
_atom_site_fract_y
_atom_site_fract_z
_atom_site_U_iso_or_equiv
_atom_site_adp_type
_atom_site_occupancy
_atom_site_calc_flag
_atom_site_refinement_flags
Ir(1) Ir 0.05802(3) 0.14624(2) 0.08052(3) 0.03422(6) Uani 1.00 d ...
O(2) O 0.1026(5) 0.0993(3) -0.1489(5) 0.037(1) Uani 1.00 d ...
O(3) O 0.2530(8) 0.3837(4) -0.0435(8) 0.069(2) Uani 1.00 d ...
O(4) O 0.1759(5) 0.0484(3) 0.1986(5) 0.038(1) Uani 1.00 d ...
O(5) O 0.0202(6) 0.1928(3) 0.3108(6) 0.043(1) Uani 1.00 d ...
O(6) O -0.0535(6) 0.2443(3) -0.0370(6) 0.044(1) Uani 1.00 d ...
O(7) O 0.4882(7) 0.1572(4) 0.0969(8) 0.070(2) Uani 1.00 d ...
C(8) C 0.2762(8) 0.2523(4) 0.1151(8) 0.041(2) Uani 1.00 d ...
C(9) C 0.630(1) 0.5152(6) 0.417(1) 0.072(3) Uani 1.00 d ...
C(10) C 0.480(1) 0.4989(6) 0.328(1) 0.067(3) Uani 1.00 d ...
C(11) C 0.654(1) 0.5173(6) 0.590(1) 0.075(3) Uani 1.00 d ...
C(12) C 0.4141(9) 0.2036(5) 0.185(1) 0.053(2) Uani 1.00 d ...
C(13) C 0.1603(8) 0.0229(5) -0.1759(8) 0.039(2) Uani 1.00 d ...
C(14) C 0.2956(9) 0.3049(5) -0.0367(10) 0.049(2) Uani 1.00 d ...
C(15) C 0.452(1) 0.2115(7) 0.372(1) 0.072(3) Uani 1.00 d ...
C(16) C 0.364(1) 0.2639(6) -0.184(1) 0.062(3) Uani 1.00 d ...
C(17) C 0.2218(7) -0.0209(4) 0.1217(8) 0.038(2) Uani 1.00 d ...
C(18) C 0.3157(9) -0.0812(5) 0.2308(9) 0.052(2) Uani 1.00 d ...
C(19) C -0.1914(8) 0.0455(4) 0.0560(8) 0.038(2) Uani 1.00 d ...
C(20) C -0.0471(9) 0.2666(5) 0.3358(9) 0.050(2) Uani 1.00 d ...
C(21) C 0.1954(9) 0.0040(5) -0.3507(8) 0.047(2) Uani 1.00 d ...
C(22) C -0.103(1) 0.3235(6) 0.215(1) 0.060(2) Uani 1.00 d ...
C(23) C -0.171(1) 0.3821(6) -0.068(1) 0.075(3) Uani 1.00 d ...
C(24) C -0.1063(9) 0.3113(5) 0.0427(10) 0.051(2) Uani 1.00 d ...
C(25) C -0.062(1) 0.2917(7) 0.516(1) 0.069(3) Uani 1.00 d ...
C(26) C 0.763(2) 0.5311(8) 0.342(2) 0.103(5) Uani 1.00 d ...
H(1) H 0.4323 0.1416 0.4212 0.0873 Uiso 1.00 calc ...
H(2) H 0.5768 0.2447 0.4115 0.0873 Uiso 1.00 calc ...
H(3) H 0.3726 0.2556 0.4282 0.0873 Uiso 1.00 calc ...
H(4) H 0.3950 0.1941 -0.1604 0.0748 Uiso 1.00 calc ...
H(5) H 0.2746 0.2564 -0.2952 0.0748 Uiso 1.00 calc ...
H(6) H 0.4720 0.3108 -0.2084 0.0748 Uiso 1.00 calc ...
H(7) H 0.2416 -0.1116 0.3228 0.0628 Uiso 1.00 calc ...
H(8) H 0.3494 -0.1391 0.1567 0.0628 Uiso 1.00 calc ...
H(9) H 0.4247 -0.0380 0.2966 0.0628 Uiso 1.00 calc ...
H(10) H 0.2446 -0.0619 -0.3620 0.0582 Uiso 1.00 calc ...
H(11) H 0.0847 -0.0018 -0.4371 0.0582 Uiso 1.00 calc ...
H(12) H 0.2829 0.0624 -0.3834 0.0582 Uiso 1.00 calc ...
H(13) H -0.2142 0.4371 0.0042 0.0916 Uiso 1.00 calc ...
H(14) H -0.0746 0.4165 -0.1352 0.0916 Uiso 1.00 calc ...
H(15) H -0.2695 0.3465 -0.1598 0.0916 Uiso 1.00 calc ...
H(16) H 0.0580 0.3058 0.5892 0.0834 Uiso 1.00 calc ...
H(17) H -0.1194 0.3544 0.5287 0.0834 Uiso 1.00 calc ...
H(18) H -0.1339 0.2324 0.5673 0.0834 Uiso 1.00 calc ...
H(19) H 0.2599 0.3050 0.2126 0.0494 Uiso 1.00 calc ...
H(21) H -0.2584 0.0903 0.0972 0.0460 Uiso 1.00 calc ...
H(24) H -0.1422 0.3669 0.2565 0.0689 Uiso 1.00 calc ...
H(25) H 0.8429 0.4782 0.3693 0.1169 Uiso 1.00 calc ...
H(26) H 0.7327 0.5273 0.2052 0.1169 Uiso 1.00 calc ...
H(27) H 0.8331 0.6018 0.3802 0.1169 Uiso 1.00 calc ...
H(29) H 0.4654 0.4926 0.1805 0.0814 Uiso 1.00 calc ...
H(31) H 0.7659 0.5235 0.6413 0.0904 Uiso 1.00 calc ...
C(11*) C 0.346(1) 0.4827(6) 0.410(1) 0.075(3) Uani 1.00 d ...
C(10*) C 0.520(1) 0.5011(6) 0.672(1) 0.067(3) Uani 1.00 d ...
C(19*) C 0.1914(8) -0.0455(4) -0.0560(8) 0.038(2) Uani 1.00 d ...
C(13*) C -0.1603(8) -0.0229(5) 0.1759(8) 0.039(2) Uani 1.00 d ...
C(17*) C -0.2218(7) 0.0209(4) -0.1217(8) 0.038(2) Uani 1.00 d ...
C(9*) C 0.370(1) 0.4848(6) 0.583(1) 0.072(3) Uani 1.00 d ...
H(31*) H 0.2341 0.4765 0.3587 0.0904 Uiso 1.00 calc ...
H(29*) H 0.5346 0.5074 0.8195 0.0814 Uiso 1.00 calc ...
Ir(1*) Ir -0.05802(3) -0.14624(2) -0.08052(3) 0.03422(6) Uani 1.00 d ...
H(21*) H 0.2584 -0.0903 -0.0972 0.0460 Uiso 1.00 calc ...
O(2*) O -0.1026(5) -0.0993(3) 0.1489(5) 0.037(1) Uani 1.00 d ...
C(21*) C -0.1954(9) -0.0040(5) 0.3507(8) 0.047(2) Uani 1.00 d ...
O(4*) O -0.1759(5) -0.0484(3) -0.1986(5) 0.038(1) Uani 1.00 d ...
C(18*) C -0.3157(9) 0.0812(5) -0.2308(9) 0.052(2) Uani 1.00 d ...
C(26*) C 0.237(2) 0.4689(8) 0.658(2) 0.103(5) Uani 1.00 d ...
O(5*) O -0.0202(6) -0.1928(3) -0.3108(6) 0.043(1) Uani 1.00 d ...
O(6*) O 0.0535(6) -0.2443(3) 0.0370(6) 0.044(1) Uani 1.00 d ...
C(8*) C -0.2762(8) -0.2523(4) -0.1151(8) 0.041(2) Uani 1.00 d ...
H(10*) H -0.2446 0.0619 0.3620 0.0582 Uiso 1.00 calc ...
H(11*) H -0.0847 0.0018 0.4371 0.0582 Uiso 1.00 calc ...
H(12*) H -0.2829 -0.0624 0.3834 0.0582 Uiso 1.00 calc ...
H(7*) H -0.2416 0.1116 -0.3228 0.0628 Uiso 1.00 calc ...
H(8*) H -0.3494 0.1391 -0.1567 0.0628 Uiso 1.00 calc ...
H(9*) H -0.4247 0.0380 -0.2966 0.0628 Uiso 1.00 calc ...
H(25*) H 0.1571 0.5218 0.6307 0.1169 Uiso 1.00 calc ...
H(26*) H 0.2673 0.4727 0.7948 0.1169 Uiso 1.00 calc ...
H(27*) H 0.1669 0.3982 0.6198 0.1169 Uiso 1.00 calc ...
C(20*) C 0.0471(9) -0.2666(5) -0.3358(9) 0.050(2) Uani 1.00 d ...
C(24*) C 0.1063(9) -0.3113(5) -0.0427(10) 0.051(2) Uani 1.00 d ...
C(12*) C -0.4141(9) -0.2036(5) -0.185(1) 0.053(2) Uani 1.00 d ...
C(14*) C -0.2956(9) -0.3049(5) 0.0367(10) 0.049(2) Uani 1.00 d ...
H(19*) H -0.2599 -0.3050 -0.2126 0.0494 Uiso 1.00 calc ...
C(22*) C 0.103(1) -0.3235(6) -0.215(1) 0.060(2) Uani 1.00 d ...
C(25*) C 0.062(1) -0.2917(7) -0.516(1) 0.069(3) Uani 1.00 d ...
C(23*) C 0.171(1) -0.3821(6) 0.068(1) 0.075(3) Uani 1.00 d ...
O(7*) O -0.4882(7) -0.1572(4) -0.0969(8) 0.070(2) Uani 1.00 d ...
C(15*) C -0.452(1) -0.2115(7) -0.372(1) 0.072(3) Uani 1.00 d ...
O(3*) O -0.2530(8) -0.3837(4) 0.0435(8) 0.069(2) Uani 1.00 d ...
C(16*) C -0.364(1) -0.2639(6) 0.184(1) 0.062(3) Uani 1.00 d ...
H(24*) H 0.1422 -0.3669 -0.2565 0.0689 Uiso 1.00 calc ...
H(16*) H -0.0580 -0.3058 -0.5892 0.0834 Uiso 1.00 calc ...
H(17*) H 0.1194 -0.3544 -0.5287 0.0834 Uiso 1.00 calc ...
H(18*) H 0.1339 -0.2324 -0.5673 0.0834 Uiso 1.00 calc ...
H(13*) H 0.2142 -0.4371 -0.0042 0.0916 Uiso 1.00 calc ...
H(14*) H 0.0746 -0.4165 0.1352 0.0916 Uiso 1.00 calc ...
H(15*) H 0.2695 -0.3465 0.1598 0.0916 Uiso 1.00 calc ...
H(1*) H -0.4323 -0.1416 -0.4212 0.0873 Uiso 1.00 calc ...
H(2*) H -0.5768 -0.2447 -0.4115 0.0873 Uiso 1.00 calc ...
H(3*) H -0.3726 -0.2556 -0.4282 0.0873 Uiso 1.00 calc ...
H(4*) H -0.3950 -0.1941 0.1604 0.0748 Uiso 1.00 calc ...
H(5*) H -0.2746 -0.2564 0.2952 0.0748 Uiso 1.00 calc ...
H(6*) H -0.4720 -0.3108 0.2084 0.0748 Uiso 1.00 calc ...

loop_
_atom_site_aniso_label
_atom_site_aniso_U_11
_atom_site_aniso_U_22
_atom_site_aniso_U_33
_atom_site_aniso_U_12
_atom_site_aniso_U_13
_atom_site_aniso_U_23
Ir(1) 0.0344(1) 0.0324(1) 0.0371(1) 0.01032(9) 0.00539(9) -0.00165(8)
O(2) 0.038(2) 0.037(2) 0.036(2) 0.009(2) 0.005(2) 0.002(2)
O(3) 0.087(5) 0.047(3) 0.080(4) 0.023(3) 0.022(4) 0.013(3)
O(4) 0.038(2) 0.038(2) 0.039(2) 0.014(2) 0.008(2) 0.000(2)
O(5) 0.045(3) 0.041(2) 0.044(3) 0.008(2) 0.009(2) -0.006(2)
O(6) 0.046(3) 0.038(2) 0.051(3) 0.015(2) 0.002(2) -0.002(2)
O(7) 0.053(3) 0.076(4) 0.090(4) 0.029(3) 0.022(3) 0.016(3)
C(8) 0.039(3) 0.036(3) 0.047(4) 0.002(3) 0.006(3) -0.002(3)
C(9) 0.075(7) 0.049(5) 0.092(7) 0.003(5) 0.019(6) 0.013(5)
C(10) 0.092(7) 0.049(4) 0.057(5) -0.002(5) 0.006(5) 0.008(4)
C(11) 0.094(7) 0.039(4) 0.086(7) 0.003(5) -0.011(6) 0.016(4)
C(12) 0.038(4) 0.044(4) 0.075(5) 0.002(3) 0.002(4) 0.001(4)
C(13) 0.033(3) 0.043(3) 0.041(3) 0.007(3) 0.010(3) -0.002(3)
C(14) 0.047(4) 0.034(3) 0.063(5) 0.001(3) 0.014(4) 0.001(3)
C(15) 0.071(6) 0.072(6) 0.066(5) 0.008(5) -0.011(5) 0.007(4)
C(16) 0.074(6) 0.054(4) 0.063(5) 0.009(4) 0.028(4) 0.013(4)
C(17) 0.029(3) 0.036(3) 0.047(4) 0.007(3) 0.004(3) 0.002(3)
C(18) 0.049(4) 0.055(4) 0.050(4) 0.018(4) -0.007(3) -0.002(3)
C(19) 0.033(3) 0.038(3) 0.045(3) 0.009(3) 0.010(3) -0.003(3)
C(20) 0.047(4) 0.047(4) 0.056(4) 0.012(3) 0.010(3) -0.012(3)
C(21) 0.052(4) 0.054(4) 0.038(3) 0.009(3) 0.014(3) 0.000(3)
C(22) 0.054(5) 0.058(5) 0.069(5) 0.019(4) 0.010(4) -0.016(4)
C(23) 0.087(7) 0.063(5) 0.082(6) 0.045(5) -0.005(5) 0.005(5)
C(24) 0.046(4) 0.041(4) 0.066(5) 0.019(3) -0.003(4) -0.006(3)
C(25) 0.070(6) 0.072(6) 0.065(5) 0.011(5) 0.019(5) -0.024(4)
C(26) 0.12(1) 0.074(7) 0.114(10) 0.032(7) -0.003(8) 0.000(6)
C(11*) 0.094(7) 0.039(4) 0.086(7) 0.003(5) -0.011(6) 0.016(4)
C(10*) 0.092(7) 0.049(4) 0.057(5) -0.002(5) 0.006(5) 0.008(4)
C(19*) 0.033(3) 0.038(3) 0.045(3) 0.009(3) 0.010(3) -0.003(3)
C(13*) 0.033(3) 0.043(3) 0.041(3) 0.007(3) 0.010(3) -0.002(3)
C(17*) 0.029(3) 0.036(3) 0.047(4) 0.007(3) 0.004(3) 0.002(3)
C(9*) 0.075(7) 0.049(5) 0.092(7) 0.003(5) 0.019(6) 0.013(5)
Ir(1*) 0.0344(1) 0.0324(1) 0.0371(1) 0.01032(9) 0.00539(9) -0.00165(8)
O(2*) 0.038(2) 0.037(2) 0.036(2) 0.009(2) 0.005(2) 0.002(2)
C(21*) 0.052(4) 0.054(4) 0.038(3) 0.009(3) 0.014(3) 0.000(3)
O(4*) 0.038(2) 0.038(2) 0.039(2) 0.014(2) 0.008(2) 0.000(2)
C(18*) 0.049(4) 0.055(4) 0.050(4) 0.018(4) -0.007(3) -0.002(3)
C(26*) 0.12(1) 0.074(7) 0.114(10) 0.032(7) -0.003(8) 0.000(6)
O(5*) 0.045(3) 0.041(2) 0.044(3) 0.008(2) 0.009(2) -0.006(2)
O(6*) 0.046(3) 0.038(2) 0.051(3) 0.015(2) 0.002(2) -0.002(2)
C(8*) 0.039(3) 0.036(3) 0.047(4) 0.002(3) 0.006(3) -0.002(3)
C(20*) 0.047(4) 0.047(4) 0.056(4) 0.012(3) 0.010(3) -0.012(3)
C(24*) 0.046(4) 0.041(4) 0.066(5) 0.019(3) -0.003(4) -0.006(3)
C(12*) 0.038(4) 0.044(4) 0.075(5) 0.002(3) 0.002(4) 0.001(4)
C(14*) 0.047(4) 0.034(3) 0.063(5) 0.001(3) 0.014(4) 0.001(3)
C(22*) 0.054(5) 0.058(5) 0.069(5) 0.019(4) 0.010(4) -0.016(4)
C(25*) 0.070(6) 0.072(6) 0.065(5) 0.011(5) 0.019(5) -0.024(4)
C(23*) 0.087(7) 0.063(5) 0.082(6) 0.045(5) -0.005(5) 0.005(5)
O(7*) 0.053(3) 0.076(4) 0.090(4) 0.029(3) 0.022(3) 0.016(3)
C(15*) 0.071(6) 0.072(6) 0.066(5) 0.008(5) -0.011(5) 0.007(4)
O(3*) 0.087(5) 0.047(3) 0.080(4) 0.023(3) 0.022(4) 0.013(3)
C(16*) 0.074(6) 0.054(4) 0.063(5) 0.009(4) 0.028(4) 0.013(4)

loop_
_atom_type_symbol
_atom_type_description
_atom_type_scat_dispersion_real
_atom_type_scat_dispersion_imag
_atom_type_scat_source
C C 0.003 0.002
;International Tables for Crystallography
(1992, Vol. C, Tables 4.2.6.8 and 6.1.1.1)
;
H H 0.000 0.000
;International Tables for Crystallography
(1992, Vol. C, Table 6.1.1.2)
;
O O 0.011 0.006
;International Tables for Crystallography
(1992, Vol. C, Tables 4.2.6.8 and 6.1.1.1)
;
Ir Ir -1.444 7.990
;International Tables for Crystallography
(1992, Vol. C, Tables 4.2.6.8 and 6.1.1.1)
;

loop_
_geom_angle_atom_site_label_1
_geom_angle_atom_site_label_2
_geom_angle_atom_site_label_3
_geom_angle
_geom_angle_site_symmetry_1
_geom_angle_site_symmetry_2
_geom_angle_site_symmetry_3
_geom_angle_publ_flag
O(2) Ir(1) O(4) 93.2(2) 1_555 1_555 1_555 yes
O(2) Ir(1) O(5) 178.4(2) 1_555 1_555 1_555 yes
O(2) Ir(1) O(6) 86.4(2) 1_555 1_555 1_555 yes
O(2) Ir(1) C(8) 92.3(2) 1_555 1_555 1_555 yes
O(2) Ir(1) C(19) 92.4(2) 1_555 1_555 1_555 yes
O(4) Ir(1) O(5) 85.6(2) 1_555 1_555 1_555 yes
O(4) Ir(1) O(6) 178.8(2) 1_555 1_555 1_555 yes
O(4) Ir(1) C(8) 91.9(2) 1_555 1_555 1_555 yes
O(4) Ir(1) C(19) 92.2(2) 1_555 1_555 1_555 yes
O(5) Ir(1) O(6) 94.7(2) 1_555 1_555 1_555 yes
O(5) Ir(1) C(8) 86.6(2) 1_555 1_555 1_555 yes
O(5) Ir(1) C(19) 88.8(2) 1_555 1_555 1_555 yes
O(6) Ir(1) C(8) 87.0(2) 1_555 1_555 1_555 yes
O(6) Ir(1) C(19) 89.0(2) 1_555 1_555 1_555 yes
C(8) Ir(1) C(19) 173.5(2) 1_555 1_555 1_555 yes
Ir(1) O(2) C(13) 123.2(4) 1_555 1_555 1_555 yes
Ir(1) O(4) C(17) 123.1(4) 1_555 1_555 1_555 yes
Ir(1) O(5) C(20) 122.0(5) 1_555 1_555 1_555 yes
Ir(1) O(6) C(24) 122.2(5) 1_555 1_555 1_555 yes
Ir(1) C(8) C(12) 107.3(4) 1_555 1_555 1_555 yes
Ir(1) C(8) C(14) 111.6(5) 1_555 1_555 1_555 yes
Ir(1) C(8) H(19) 106.5(4) 1_555 1_555 1_555 no
C(12) C(8) C(14) 117.9(6) 1_555 1_555 1_555 yes
C(12) C(8) H(19) 106.5(6) 1_555 1_555 1_555 no
C(14) C(8) H(19) 106.3(5) 1_555 1_555 1_555 no
C(10) C(9) C(11) 123.0(10) 1_555 1_555 1_555 yes
C(10) C(9) C(26) 120(1) 1_555 1_555 1_555 yes
C(11) C(9) C(26) 116(1) 1_555 1_555 1_555 yes
C(9) C(10) C(11) 119.3(9) 1_555 1_555 2_666 yes
C(9) C(10) H(29) 120(1) 1_555 1_555 1_555 no
C(11) C(10) H(29) 119.9(10) 2_666 1_555 1_555 no
C(9) C(11) C(10) 117.8(9) 1_555 1_555 2_666 yes
C(9) C(11) H(31) 116(1) 1_555 1_555 1_555 no
C(10) C(11) H(31) 125(1) 2_666 1_555 1_555 no
O(7) C(12) C(8) 122.9(7) 1_555 1_555 1_555 yes
O(7) C(12) C(15) 121.4(8) 1_555 1_555 1_555 yes
C(8) C(12) C(15) 115.6(7) 1_555 1_555 1_555 yes
O(2) C(13) C(19) 126.1(6) 1_555 1_555 2_555 yes
O(2) C(13) C(21) 115.2(6) 1_555 1_555 1_555 yes
C(19) C(13) C(21) 118.7(6) 2_555 1_555 1_555 yes
O(3) C(14) C(8) 119.0(7) 1_555 1_555 1_555 yes
O(3) C(14) C(16) 118.9(7) 1_555 1_555 1_555 yes
C(8) C(14) C(16) 122.1(6) 1_555 1_555 1_555 yes
C(12) C(15) H(1) 110.9(8) 1_555 1_555 1_555 no
C(12) C(15) H(2) 110.8(8) 1_555 1_555 1_555 no
C(12) C(15) H(3) 110.4(7) 1_555 1_555 1_555 no
H(1) C(15) H(2) 108.7(8) 1_555 1_555 1_555 no
H(1) C(15) H(3) 108.1(9) 1_555 1_555 1_555 no
H(2) C(15) H(3) 107.9(8) 1_555 1_555 1_555 no
C(14) C(16) H(4) 110.6(7) 1_555 1_555 1_555 no
C(14) C(16) H(5) 110.1(7) 1_555 1_555 1_555 no
C(14) C(16) H(6) 110.5(7) 1_555 1_555 1_555 no
H(4) C(16) H(5) 108.4(7) 1_555 1_555 1_555 no
H(4) C(16) H(6) 109.0(8) 1_555 1_555 1_555 no
H(5) C(16) H(6) 108.2(7) 1_555 1_555 1_555 no
O(4) C(17) C(18) 114.8(6) 1_555 1_555 1_555 yes
O(4) C(17) C(19) 126.1(6) 1_555 1_555 2_555 yes
C(18) C(17) C(19) 119.1(6) 1_555 1_555 2_555 yes
C(17) C(18) H(7) 109.9(6) 1_555 1_555 1_555 no
C(17) C(18) H(8) 110.5(6) 1_555 1_555 1_555 no
C(17) C(18) H(9) 110.2(6) 1_555 1_555 1_555 no
H(7) C(18) H(8) 108.7(7) 1_555 1_555 1_555 no
H(7) C(18) H(9) 108.4(6) 1_555 1_555 1_555 no
H(8) C(18) H(9) 109.2(7) 1_555 1_555 1_555 no
Ir(1) C(19) C(13) 102.2(4) 1_555 1_555 2_555 yes
Ir(1) C(19) C(17) 101.5(4) 1_555 1_555 2_555 yes
Ir(1) C(19) H(21) 99.8(4) 1_555 1_555 1_555 no
C(13) C(19) C(17) 123.0(6) 2_555 1_555 2_555 yes
C(13) C(19) H(21) 111.2(6) 2_555 1_555 1_555 no
C(17) C(19) H(21) 114.7(6) 2_555 1_555 1_555 no
O(5) C(20) C(22) 126.4(7) 1_555 1_555 1_555 yes
O(5) C(20) C(25) 114.4(7) 1_555 1_555 1_555 yes
C(22) C(20) C(25) 119.2(7) 1_555 1_555 1_555 yes
C(13) C(21) H(10) 110.2(6) 1_555 1_555 1_555 no
C(13) C(21) H(11) 110.0(6) 1_555 1_555 1_555 no
C(13) C(21) H(12) 109.9(6) 1_555 1_555 1_555 no
H(10) C(21) H(11) 109.1(6) 1_555 1_555 1_555 no
H(10) C(21) H(12) 109.0(6) 1_555 1_555 1_555 no
H(11) C(21) H(12) 108.6(6) 1_555 1_555 1_555 no
C(20) C(22) C(24) 128.3(7) 1_555 1_555 1_555 yes
C(20) C(22) H(24) 111.2(9) 1_555 1_555 1_555 no
C(24) C(22) H(24) 120.5(9) 1_555 1_555 1_555 no
C(24) C(23) H(13) 111.2(8) 1_555 1_555 1_555 no
C(24) C(23) H(14) 109.9(8) 1_555 1_555 1_555 no
C(24) C(23) H(15) 110.6(8) 1_555 1_555 1_555 no
H(13) C(23) H(14) 108.3(8) 1_555 1_555 1_555 no
H(13) C(23) H(15) 109.1(8) 1_555 1_555 1_555 no
H(14) C(23) H(15) 107.7(8) 1_555 1_555 1_555 no
O(6) C(24) C(22) 126.1(7) 1_555 1_555 1_555 yes
O(6) C(24) C(23) 113.6(7) 1_555 1_555 1_555 yes
C(22) C(24) C(23) 120.2(7) 1_555 1_555 1_555 yes
C(20) C(25) H(16) 110.2(7) 1_555 1_555 1_555 no
C(20) C(25) H(17) 110.7(8) 1_555 1_555 1_555 no
C(20) C(25) H(18) 110.1(7) 1_555 1_555 1_555 no
H(16) C(25) H(17) 108.9(7) 1_555 1_555 1_555 no
H(16) C(25) H(18) 108.1(9) 1_555 1_555 1_555 no
H(17) C(25) H(18) 108.7(8) 1_555 1_555 1_555 no
C(9) C(26) H(25) 111(1) 1_555 1_555 1_555 no
C(9) C(26) H(26) 111(1) 1_555 1_555 1_555 no
C(9) C(26) H(27) 111(1) 1_555 1_555 1_555 no
H(25) C(26) H(26) 106(1) 1_555 1_555 1_555 no
H(25) C(26) H(27) 107(1) 1_555 1_555 1_555 no
H(26) C(26) H(27) 107(1) 1_555 1_555 1_555 no

loop_
_geom_bond_atom_site_label_1
_geom_bond_atom_site_label_2
_geom_bond_distance
_geom_bond_site_symmetry_1
_geom_bond_site_symmetry_2
_geom_bond_publ_flag
Ir(1) O(2) 2.032(4) 1_555 1_555 yes
Ir(1) O(4) 2.039(4) 1_555 1_555 yes
Ir(1) O(5) 2.018(4) 1_555 1_555 yes
Ir(1) O(6) 2.011(4) 1_555 1_555 yes
Ir(1) C(8) 2.165(6) 1_555 1_555 yes
Ir(1) C(19) 2.329(6) 1_555 1_555 yes
O(2) C(13) 1.270(7) 1_555 1_555 yes
O(3) C(14) 1.226(8) 1_555 1_555 yes
O(4) C(17) 1.267(7) 1_555 1_555 yes
O(5) C(20) 1.280(8) 1_555 1_555 yes
O(6) C(24) 1.281(8) 1_555 1_555 yes
O(7) C(12) 1.225(9) 1_555 1_555 yes
C(8) C(12) 1.505(10) 1_555 1_555 yes
C(8) C(14) 1.485(10) 1_555 1_555 yes
C(8) H(19) 1.091 1_555 1_555 no
C(9) C(10) 1.35(1) 1_555 1_555 yes
C(9) C(11) 1.39(1) 1_555 1_555 yes
C(9) C(26) 1.33(2) 1_555 1_555 yes
C(10) C(11) 1.37(1) 1_555 2_666 yes
C(10) H(29) 1.180 1_555 1_555 no
C(11) H(31) 0.967 1_555 1_555 no
C(12) C(15) 1.51(1) 1_555 1_555 yes
C(13) C(19) 1.439(9) 1_555 2_555 yes
C(13) C(21) 1.496(9) 1_555 1_555 yes
C(14) C(16) 1.51(1) 1_555 1_555 yes
C(15) H(1) 1.084 1_555 1_555 no
C(15) H(2) 1.087 1_555 1_555 no
C(15) H(3) 1.094 1_555 1_555 no
C(16) H(4) 1.082 1_555 1_555 no
C(16) H(5) 1.092 1_555 1_555 no
C(16) H(6) 1.085 1_555 1_555 no
C(17) C(18) 1.503(9) 1_555 1_555 yes
C(17) C(19) 1.443(9) 1_555 2_555 yes
C(18) H(7) 1.091 1_555 1_555 no
C(18) H(8) 1.080 1_555 1_555 no
C(18) H(9) 1.084 1_555 1_555 no
C(19) H(21) 0.980 1_555 1_555 no
C(20) C(22) 1.39(1) 1_555 1_555 yes
C(20) C(25) 1.51(1) 1_555 1_555 yes
C(21) H(10) 1.080 1_555 1_555 no
C(21) H(11) 1.085 1_555 1_555 no
C(21) H(12) 1.086 1_555 1_555 no
C(22) C(24) 1.39(1) 1_555 1_555 yes
C(22) H(24) 0.813 1_555 1_555 no
C(23) C(24) 1.50(1) 1_555 1_555 yes
C(23) H(13) 1.078 1_555 1_555 no
C(23) H(14) 1.097 1_555 1_555 no
C(23) H(15) 1.087 1_555 1_555 no
C(25) H(16) 1.088 1_555 1_555 no
C(25) H(17) 1.080 1_555 1_555 no
C(25) H(18) 1.090 1_555 1_555 no
C(26) H(25) 1.095 1_555 1_555 no
C(26) H(26) 1.100 1_555 1_555 no
C(26) H(27) 1.092 1_555 1_555 no

loop_
_geom_contact_atom_site_label_1
_geom_contact_atom_site_label_2
_geom_contact_distance
_geom_contact_site_symmetry_1
_geom_contact_site_symmetry_2
O(3) C(26) 2.76(1) 1_555 2_665
O(3) C(10) 3.53(1) 1_555 1_555
O(3) C(23) 3.580(9) 1_555 2_565
O(3) C(9) 3.59(1) 1_555 2_665
O(7) C(19) 3.361(8) 1_555 1_655
O(7) C(18) 3.485(10) 1_555 2_655
C(14) C(26) 3.53(1) 1_555 2_665
C(16) C(26) 3.50(1) 1_555 2_665
C(22) C(26) 3.45(1) 1_555 1_455
C(25) C(26) 3.32(2) 1_555 2_666

loop_
_geom_torsion_atom_site_label_1
_geom_torsion_atom_site_label_2
_geom_torsion_atom_site_label_3
_geom_torsion_atom_site_label_4
_geom_torsion
_geom_torsion_site_symmetry_1
_geom_torsion_site_symmetry_2
_geom_torsion_site_symmetry_3
_geom_torsion_site_symmetry_4
_geom_torsion_publ_flag
Ir(1) O(2) C(13) C(19) 5.0(9) 1_555 1_555 1_555 2_555 yes
Ir(1) O(2) C(13) C(21) -175.9(4) 1_555 1_555 1_555 1_555 yes
Ir(1) O(4) C(17) C(18) 176.3(4) 1_555 1_555 1_555 1_555 yes
Ir(1) O(4) C(17) C(19) -3.9(9) 1_555 1_555 1_555 2_555 yes
Ir(1) O(5) C(20) C(22) 0(1) 1_555 1_555 1_555 1_555 yes
Ir(1) O(5) C(20) C(25) -178.7(5) 1_555 1_555 1_555 1_555 yes
Ir(1) O(6) C(24) C(22) -3(1) 1_555 1_555 1_555 1_555 yes
Ir(1) O(6) C(24) C(23) 174.4(6) 1_555 1_555 1_555 1_555 yes
Ir(1) C(8) C(12) O(7) 83.7(8) 1_555 1_555 1_555 1_555 yes
Ir(1) C(8) C(12) C(15) -93.6(7) 1_555 1_555 1_555 1_555 yes
Ir(1) C(8) C(14) O(3) 98.4(7) 1_555 1_555 1_555 1_555 yes
Ir(1) C(8) C(14) C(16) -80.7(8) 1_555 1_555 1_555 1_555 yes
Ir(1) C(19) C(13) O(2) -87.5(7) 1_555 1_555 2_555 2_555 yes
Ir(1) C(19) C(13) C(21) 91.5(6) 1_555 1_555 2_555 2_555 yes
Ir(1) C(19) C(17) O(4) 88.5(7) 1_555 1_555 2_555 2_555 yes
Ir(1) C(19) C(17) C(18) -91.3(6) 1_555 1_555 2_555 2_555 yes
O(2) Ir(1) O(4) C(17) -10.7(5) 1_555 1_555 1_555 1_555 yes
O(2) Ir(1) O(5) C(20) 129(6) 1_555 1_555 1_555 1_555 yes
O(2) Ir(1) O(6) C(24) -173.7(6) 1_555 1_555 1_555 1_555 yes
O(2) Ir(1) C(8) C(12) -85.7(5) 1_555 1_555 1_555 1_555 yes
O(2) Ir(1) C(8) C(14) 44.9(5) 1_555 1_555 1_555 1_555 yes
O(2) Ir(1) C(19) C(13) 110.5(4) 1_555 1_555 1_555 2_555 yes
O(2) Ir(1) C(19) C(17) -17.3(4) 1_555 1_555 1_555 2_555 yes
O(2) C(13) C(19) C(17) -25(1) 1_555 1_555 2_555 1_555 yes
O(3) C(14) C(8) C(12) -136.7(8) 1_555 1_555 1_555 1_555 yes
O(4) Ir(1) O(2) C(13) 10.2(5) 1_555 1_555 1_555 1_555 yes
O(4) Ir(1) O(5) C(20) 175.1(5) 1_555 1_555 1_555 1_555 yes
O(4) Ir(1) O(6) C(24) -102(8) 1_555 1_555 1_555 1_555 yes
O(4) Ir(1) C(8) C(12) 7.6(5) 1_555 1_555 1_555 1_555 yes
O(4) Ir(1) C(8) C(14) 138.2(5) 1_555 1_555 1_555 1_555 yes
O(4) Ir(1) C(19) C(13) 17.1(4) 1_555 1_555 1_555 2_555 yes
O(4) Ir(1) C(19) C(17) -110.7(4) 1_555 1_555 1_555 2_555 yes
O(4) C(17) C(19) C(13) 24(1) 1_555 1_555 2_555 1_555 yes
O(5) Ir(1) O(2) C(13) 55(6) 1_555 1_555 1_555 1_555 yes
O(5) Ir(1) O(4) C(17) 170.5(5) 1_555 1_555 1_555 1_555 yes
O(5) Ir(1) O(6) C(24) 5.2(6) 1_555 1_555 1_555 1_555 yes
O(5) Ir(1) C(8) C(12) 93.1(5) 1_555 1_555 1_555 1_555 yes
O(5) Ir(1) C(8) C(14) -136.2(5) 1_555 1_555 1_555 1_555 yes
O(5) Ir(1) C(19) C(13) -68.5(4) 1_555 1_555 1_555 2_555 yes
O(5) Ir(1) C(19) C(17) 163.7(4) 1_555 1_555 1_555 2_555 yes
O(5) C(20) C(22) C(24) 3(1) 1_555 1_555 1_555 1_555 yes
O(6) Ir(1) O(2) C(13) -171.0(5) 1_555 1_555 1_555 1_555 yes
O(6) Ir(1) O(4) C(17) -81(8) 1_555 1_555 1_555 1_555 yes
O(6) Ir(1) O(5) C(20) -3.7(5) 1_555 1_555 1_555 1_555 yes
O(6) Ir(1) C(8) C(12) -171.9(5) 1_555 1_555 1_555 1_555 yes
O(6) Ir(1) C(8) C(14) -41.3(5) 1_555 1_555 1_555 1_555 yes
O(6) Ir(1) C(19) C(13) -163.2(4) 1_555 1_555 1_555 2_555 yes
O(6) Ir(1) C(19) C(17) 69.0(4) 1_555 1_555 1_555 2_555 yes
O(6) C(24) C(22) C(20) -1(1) 1_555 1_555 1_555 1_555 yes
O(7) C(12) C(8) C(14) -43(1) 1_555 1_555 1_555 1_555 yes
C(8) Ir(1) O(2) C(13) 102.2(5) 1_555 1_555 1_555 1_555 yes
C(8) Ir(1) O(4) C(17) -103.1(5) 1_555 1_555 1_555 1_555 yes
C(8) Ir(1) O(5) C(20) 83.0(6) 1_555 1_555 1_555 1_555 yes
C(8) Ir(1) O(6) C(24) -81.1(6) 1_555 1_555 1_555 1_555 yes
C(8) Ir(1) C(19) C(13) -112(2) 1_555 1_555 1_555 2_555 yes
C(8) Ir(1) C(19) C(17) 120(2) 1_555 1_555 1_555 2_555 yes
C(10) C(11) C(9) C(26) 179.9(9) 1_555 2_666 2_666 2_666 yes
C(11) C(10) C(9) C(26) -179.9(9) 1_555 2_666 2_666 2_666 yes
C(12) C(8) Ir(1) C(19) 136(2) 1_555 1_555 1_555 1_555 yes
C(12) C(8) C(14) C(16) 44.2(10) 1_555 1_555 1_555 1_555 yes
C(13) O(2) Ir(1) C(19) -82.2(5) 1_555 1_555 1_555 1_555 yes
C(13) C(19) C(17) C(18) -155.8(6) 1_555 2_555 1_555 1_555 yes
C(14) C(8) Ir(1) C(19) -92(2) 1_555 1_555 1_555 1_555 yes
C(14) C(8) C(12) C(15) 139.4(7) 1_555 1_555 1_555 1_555 yes
C(17) O(4) Ir(1) C(19) 81.9(5) 1_555 1_555 1_555 1_555 yes
C(17) C(19) C(13) C(21) 155.9(6) 1_555 2_555 1_555 1_555 yes
C(19) Ir(1) O(5) C(20) -92.5(5) 1_555 1_555 1_555 1_555 yes
C(19) Ir(1) O(6) C(24) 93.8(6) 1_555 1_555 1_555 1_555 yes
C(20) C(22) C(24) C(23) -179.3(9) 1_555 1_555 1_555 1_555 yes
C(24) C(22) C(20) C(25) -177.7(8) 1_555 1_555 1_555 1_555 yes
